data_1561391
loop_
_publ_author_name
'Zhou, Zhi-Hang'
'Han, Min-Le'
'Wu, Ya-Pan'
'Dong, Wen-Wen'
'Li, Dong-Sheng'
'Lu, Jack Y.'

_publ_section_title
;
 N-donor co-ligands driven two new Co(II)- coordination polymers with bi-
 and trinuclear units: Crystal structures, and magnetic properties
;
_journal_name_full 'Journal of Solid State Chemistry'
_journal_page_first 207
_journal_page_last 211
_journal_paper_doi 10.1016/j.jssc.2016.07.015
_journal_volume 242
_journal_year 2016
_chemical_formula_sum 'C41 H26 Co2 N4 O10'
_chemical_formula_weight 852.52
_space_group_IT_number 14
_space_group_name_Hall '-P 2ybc'
_space_group_name_H-M_alt 'P 1 21/c 1'
_symmetry_cell_setting monoclinic
_symmetry_space_group_name_H-M 'P 1 21/c 1'
_atom_sites_solution_hydrogens geom
_atom_sites_solution_primary direct
_atom_sites_solution_secondary difmap
_cell_angle_alpha 90.00
_cell_angle_beta 97.78(2)
_cell_angle_gamma 90.00
_cell_formula_units_Z 4
_cell_length_a 13.67(3)
_cell_length_b 14.79(3)
_cell_length_c 18.72(3)
_cell_measurement_temperature 296(2)
_cell_volume 3750(13)
_computing_structure_refinement 'SHELXL-97 (Sheldrick, 1997)'
_computing_structure_solution 'SHELXS-97 (Sheldrick, 1990)'
_diffrn_ambient_temperature 296(2)
_diffrn_measured_fraction_theta_full 0.989
_diffrn_measured_fraction_theta_max 0.989
_diffrn_radiation_monochromator graphite
_diffrn_radiation_source 'fine-focus sealed tube'
_diffrn_radiation_type MoK\a
_diffrn_radiation_wavelength 0.71073
_diffrn_reflns_av_R_equivalents 0.1784
_diffrn_reflns_av_sigmaI/netI 0.1295
_diffrn_reflns_limit_h_max 16
_diffrn_reflns_limit_h_min -16
_diffrn_reflns_limit_k_max 17
_diffrn_reflns_limit_k_min -17
_diffrn_reflns_limit_l_max 22
_diffrn_reflns_limit_l_min -22
_diffrn_reflns_number 29373
_diffrn_reflns_theta_full 25.00
_diffrn_reflns_theta_max 25.00
_diffrn_reflns_theta_min 2.49
_exptl_absorpt_coefficient_mu 0.951
_exptl_absorpt_correction_T_max 0.8628
_exptl_absorpt_correction_T_min 0.8400
_exptl_absorpt_correction_type multi-scan
_exptl_crystal_colour red
_exptl_crystal_density_diffrn 1.510
_exptl_crystal_density_method 'not measured'
_exptl_crystal_description prism
_exptl_crystal_F_000 1736
_exptl_crystal_size_max 0.19
_exptl_crystal_size_mid 0.18
_exptl_crystal_size_min 0.16
_refine_diff_density_max 0.862
_refine_diff_density_min -0.572
_refine_diff_density_rms 0.104
_refine_ls_extinction_method none
_refine_ls_goodness_of_fit_ref 1.059
_refine_ls_hydrogen_treatment constr
_refine_ls_matrix_type full
_refine_ls_number_parameters 515
_refine_ls_number_reflns 6536
_refine_ls_number_restraints 0
_refine_ls_restrained_S_all 1.059
_refine_ls_R_factor_all 0.1402
_refine_ls_R_factor_gt 0.0995
_refine_ls_shift/su_max 0.009
_refine_ls_shift/su_mean 0.002
_refine_ls_structure_factor_coef Fsqd
_refine_ls_weighting_details 'calc w=1/[\s^2^(Fo^2^)+(0.1104P)^2^+2.2496P] where P=(Fo^2^+2Fc^2^)/3'
_refine_ls_weighting_scheme calc
_refine_ls_wR_factor_gt 0.2300
_refine_ls_wR_factor_ref 0.2604
_reflns_number_gt 4536
_reflns_number_total 6536
_reflns_threshold_expression >2sigma(I)
_cod_data_source_file JSSC-2016-242-207.cif
_cod_data_source_block z
_cod_depositor_comments
;
The following automatic conversions were performed:

data item '_symmetry_cell_setting' value 'Monoclinic' was changed to
'monoclinic' in accordance with the built-in table derived from the
CIF Core dictionary named 'cif_core.dic' version 2.4.5 last updated
on 2014-11-21.

Automatic conversion script
Id: cif_fix_values 8369 2020-08-20 11:38:08Z andrius 
;
_cod_original_sg_symbol_H-M P21/c
_cod_database_code 1561391

loop_
_symmetry_equiv_pos_as_xyz
'x, y, z'
'-x, y+1/2, -z+1/2'
'-x, -y, -z'
'x, -y-1/2, z-1/2'

loop_
_atom_site_label
_atom_site_type_symbol
_atom_site_fract_x
_atom_site_fract_y
_atom_site_fract_z
_atom_site_U_iso_or_equiv
_atom_site_adp_type
_atom_site_occupancy
_atom_site_symmetry_multiplicity
_atom_site_calc_flag
_atom_site_refinement_flags
_atom_site_disorder_assembly
_atom_site_disorder_group
Co1 Co 0.19975(6) 1.07355(7) 0.16668(5) 0.0310(3) Uani 1 1 d . . .
Co2 Co 0.10451(7) 0.94487(7) 0.33880(5) 0.0323(3) Uani 1 1 d . . .
O1 O 0.1689(4) 0.9382(3) 0.1670(3) 0.0372(12) Uani 1 1 d . . .
O2 O 0.0681(4) 0.8827(4) 0.2426(3) 0.0475(14) Uani 1 1 d . . .
O3 O 0.2135(4) 0.7153(5) -0.0317(3) 0.0542(17) Uani 1 1 d . . .
O4 O 0.0788(4) 0.6391(4) -0.0823(3) 0.0556(18) Uani 1 1 d . . .
O5 O -0.1976(4) 0.9119(4) -0.0456(3) 0.0457(14) Uani 1 1 d . . .
O6 O -0.2429(4) 0.8007(4) -0.1223(3) 0.0462(14) Uani 1 1 d . . .
O7 O -0.5873(4) 0.7573(5) -0.0105(4) 0.0605(18) Uani 1 1 d . . .
H7 H -0.6456 0.7443 -0.0106 0.091 Uiso 1 1 calc R . .
O8 O -0.5716(4) 0.6880(6) 0.0971(4) 0.089(3) Uani 1 1 d . . .
O9 O -0.1329(4) 0.5796(4) 0.1479(3) 0.0392(12) Uani 1 1 d . . .
O10 O -0.2287(4) 0.6293(4) 0.2303(3) 0.0459(14) Uani 1 1 d . . .
N1 N 0.2603(5) 0.9153(5) 0.3474(4) 0.0435(16) Uani 1 1 d . . .
N2 N 0.9475(4) 0.9732(5) 0.3361(3) 0.0364(14) Uani 1 1 d . . .
N3 N 0.3552(4) 1.0395(4) 0.1678(3) 0.0372(15) Uani 1 1 d . . .
N4 N 1.0427(4) 1.1010(5) 0.1519(3) 0.0382(15) Uani 1 1 d . . .
C1 C 0.0979(5) 0.8874(5) 0.1820(4) 0.0318(16) Uani 1 1 d . . .
C2 C 0.0491(5) 0.8244(5) 0.1234(4) 0.0330(16) Uani 1 1 d . . .
C3 C 0.1040(5) 0.7925(5) 0.0697(4) 0.0334(16) Uani 1 1 d . . .
H3 H 0.1700 0.8087 0.0711 0.040 Uiso 1 1 calc R . .
C4 C 0.0593(5) 0.7366(5) 0.0145(4) 0.0325(16) Uani 1 1 d . . .
C5 C -0.0442(5) 0.7175(5) 0.0094(4) 0.0341(17) Uani 1 1 d . . .
H5 H -0.0745 0.6831 -0.0289 0.041 Uiso 1 1 calc R . .
C6 C -0.1013(4) 0.7504(5) 0.0623(4) 0.0285(15) Uani 1 1 d . . .
C7 C -0.0534(5) 0.8023(5) 0.1192(4) 0.0306(15) Uani 1 1 d . . .
H7A H -0.0890 0.8228 0.1549 0.037 Uiso 1 1 calc R . .
C8 C 0.1240(5) 0.6944(6) -0.0374(4) 0.0413(19) Uani 1 1 d . . .
C9 C -0.2125(5) 0.7382(5) 0.0567(4) 0.0314(16) Uani 1 1 d . . .
C10 C -0.2740(5) 0.7784(5) 0.0004(4) 0.0318(16) Uani 1 1 d . . .
C11 C -0.3790(5) 0.7731(5) -0.0049(4) 0.0372(18) Uani 1 1 d . . .
H11 H -0.4181 0.7984 -0.0444 0.045 Uiso 1 1 calc R . .
C12 C -0.4234(5) 0.7302(5) 0.0488(4) 0.0368(18) Uani 1 1 d . . .
C13 C -0.3613(5) 0.6893(6) 0.1076(4) 0.0380(18) Uani 1 1 d . . .
H13 H -0.3895 0.6618 0.1445 0.046 Uiso 1 1 calc R . .
C14 C -0.2574(5) 0.6904(5) 0.1102(4) 0.0307(15) Uani 1 1 d . . .
C15 C -0.2341(5) 0.8337(6) -0.0599(4) 0.0377(18) Uani 1 1 d . . .
C16 C -0.5345(6) 0.7228(6) 0.0475(5) 0.049(2) Uani 1 1 d . . .
C17 C -0.2012(5) 0.6289(5) 0.1679(4) 0.0315(16) Uani 1 1 d . . .
C18 C 0.3023(6) 0.8610(6) 0.3010(5) 0.050(2) Uani 1 1 d . . .
H18 H 0.2605 0.8277 0.2674 0.060 Uiso 1 1 calc R . .
C19 C 0.4036(6) 0.8523(6) 0.3008(5) 0.054(2) Uani 1 1 d . . .
H19 H 0.4282 0.8133 0.2686 0.064 Uiso 1 1 calc R . .
C20 C 0.4685(5) 0.9035(6) 0.3501(5) 0.050(2) Uani 1 1 d . . .
C21 C 0.4264(6) 0.9565(7) 0.4005(5) 0.053(2) Uani 1 1 d . . .
H21 H 0.4663 0.9891 0.4356 0.064 Uiso 1 1 calc R . .
C22 C 0.3241(6) 0.9593(7) 0.3968(5) 0.051(2) Uani 1 1 d . . .
H22 H 0.2977 0.9940 0.4310 0.061 Uiso 1 1 calc R . .
C23 C 0.5764(6) 0.9020(7) 0.3455(6) 0.064(3) Uani 1 1 d . . .
H23 H 0.6023 0.8497 0.3279 0.077 Uiso 1 1 calc R . .
C24 C 0.6382(6) 0.9689(8) 0.3644(6) 0.072(3) Uani 1 1 d . . .
H24 H 0.6133 1.0193 0.3856 0.086 Uiso 1 1 calc R . .
C25 C 0.7451(6) 0.9709(7) 0.3548(6) 0.058(3) Uani 1 1 d . . .
C26 C 0.7878(5) 0.8992(6) 0.3204(5) 0.051(2) Uani 1 1 d . . .
H26 H 0.7497 0.8500 0.3026 0.061 Uiso 1 1 calc R . .
C27 C 0.8875(6) 0.9028(6) 0.3135(5) 0.053(2) Uani 1 1 d . . .
H27 H 0.9149 0.8540 0.2920 0.064 Uiso 1 1 calc R . .
C28 C 0.9065(6) 1.0420(7) 0.3668(6) 0.060(3) Uani 1 1 d . . .
H28 H 0.9459 1.0912 0.3825 0.072 Uiso 1 1 calc R . .
C29 C 0.8071(6) 1.0441(8) 0.3765(7) 0.080(4) Uani 1 1 d . . .
H29 H 0.7819 1.0944 0.3976 0.096 Uiso 1 1 calc R . .
C30 C 0.4243(6) 1.0942(7) 0.2031(5) 0.054(2) Uani 1 1 d . . .
H30 H 0.4044 1.1352 0.2359 0.064 Uiso 1 1 calc R . .
C31 C 0.5235(6) 1.0933(8) 0.1936(5) 0.060(3) Uani 1 1 d . . .
H31 H 0.5672 1.1333 0.2196 0.073 Uiso 1 1 calc R . .
C32 C 0.5579(6) 1.0328(6) 0.1454(5) 0.048(2) Uani 1 1 d . . .
C33 C 0.4858(6) 0.9739(6) 0.1079(6) 0.058(3) Uani 1 1 d . . .
H33 H 0.5038 0.9326 0.0746 0.069 Uiso 1 1 calc R . .
C34 C 0.3887(6) 0.9787(6) 0.1214(6) 0.056(2) Uani 1 1 d . . .
H34 H 0.3436 0.9383 0.0975 0.067 Uiso 1 1 calc R . .
C35 C 0.6624(6) 1.0335(7) 0.1296(6) 0.057(2) Uani 1 1 d . . .
H35 H 0.6828 0.9875 0.1011 0.068 Uiso 1 1 calc R . .
C36 C 0.7273(6) 1.0965(7) 0.1543(6) 0.061(3) Uani 1 1 d . . .
H36 H 0.7024 1.1452 0.1776 0.073 Uiso 1 1 calc R . .
C37 C 0.8343(6) 1.0990(6) 0.1493(5) 0.050(2) Uani 1 1 d . . .
C38 C 0.8807(6) 1.0506(6) 0.0985(5) 0.046(2) Uani 1 1 d . . .
H38 H 0.8434 1.0163 0.0631 0.056 Uiso 1 1 calc R . .
C39 C 0.9838(5) 1.0544(6) 0.1018(4) 0.0418(19) Uani 1 1 d . . .
H39 H 1.0130 1.0228 0.0673 0.050 Uiso 1 1 calc R . .
C40 C 0.9983(5) 1.1526(6) 0.1992(5) 0.048(2) Uani 1 1 d . . .
H40 H 1.0374 1.1874 0.2333 0.057 Uiso 1 1 calc R . .
C41 C 0.8960(6) 1.1543(6) 0.1975(5) 0.051(2) Uani 1 1 d . . .
H41 H 0.8680 1.1925 0.2286 0.062 Uiso 1 1 calc R . .

loop_
_atom_site_aniso_label
_atom_site_aniso_U_11
_atom_site_aniso_U_22
_atom_site_aniso_U_33
_atom_site_aniso_U_23
_atom_site_aniso_U_13
_atom_site_aniso_U_12
Co1 0.0190(5) 0.0405(6) 0.0341(6) 0.0006(4) 0.0055(4) -0.0032(4)
Co2 0.0201(5) 0.0417(6) 0.0358(6) 0.0005(4) 0.0059(4) -0.0040(4)
O1 0.025(3) 0.030(3) 0.057(3) -0.003(2) 0.005(2) -0.010(2)
O2 0.031(3) 0.070(4) 0.042(3) -0.017(3) 0.009(2) -0.013(3)
O3 0.016(3) 0.088(5) 0.060(4) -0.023(3) 0.012(2) -0.002(3)
O4 0.035(3) 0.081(5) 0.055(4) -0.041(3) 0.018(3) -0.005(3)
O5 0.037(3) 0.049(4) 0.050(3) 0.004(3) 0.003(3) -0.008(3)
O6 0.045(3) 0.054(4) 0.042(3) -0.001(3) 0.015(3) -0.007(3)
O7 0.023(3) 0.089(5) 0.067(4) 0.030(4) -0.004(3) -0.001(3)
O8 0.029(3) 0.141(8) 0.099(6) 0.068(5) 0.011(3) -0.001(4)
O9 0.026(3) 0.040(3) 0.053(3) 0.009(2) 0.011(2) 0.007(2)
O10 0.028(3) 0.081(4) 0.028(3) 0.011(3) 0.006(2) 0.008(3)
N1 0.027(3) 0.056(4) 0.049(4) 0.011(3) 0.011(3) 0.003(3)
N2 0.023(3) 0.049(4) 0.038(4) -0.001(3) 0.008(3) -0.001(3)
N3 0.021(3) 0.045(4) 0.046(4) 0.002(3) 0.005(3) -0.004(3)
N4 0.023(3) 0.052(4) 0.038(4) 0.003(3) 0.001(3) -0.001(3)
C1 0.025(3) 0.039(4) 0.032(4) -0.004(3) 0.005(3) -0.004(3)
C2 0.021(3) 0.041(4) 0.036(4) 0.003(3) 0.001(3) -0.002(3)
C3 0.017(3) 0.049(5) 0.035(4) -0.006(3) 0.006(3) -0.008(3)
C4 0.016(3) 0.040(4) 0.043(4) 0.005(3) 0.007(3) 0.001(3)
C5 0.016(3) 0.048(5) 0.039(4) 0.001(3) 0.005(3) 0.000(3)
C6 0.015(3) 0.040(4) 0.031(4) 0.003(3) 0.005(3) -0.002(3)
C7 0.020(3) 0.039(4) 0.035(4) -0.002(3) 0.010(3) -0.002(3)
C8 0.029(4) 0.057(5) 0.038(4) -0.001(4) 0.006(3) 0.007(4)
C9 0.016(3) 0.047(5) 0.032(4) -0.002(3) 0.005(3) -0.001(3)
C10 0.023(3) 0.045(4) 0.029(4) 0.000(3) 0.008(3) -0.003(3)
C11 0.020(3) 0.048(5) 0.042(4) 0.005(3) -0.002(3) 0.000(3)
C12 0.024(4) 0.054(5) 0.034(4) 0.016(3) 0.007(3) 0.001(3)
C13 0.019(3) 0.054(5) 0.041(4) 0.010(3) 0.008(3) 0.004(3)
C14 0.021(3) 0.030(4) 0.040(4) 0.000(3) 0.001(3) 0.003(3)
C15 0.018(3) 0.060(6) 0.033(4) 0.010(4) 0.000(3) 0.004(4)
C16 0.025(4) 0.051(5) 0.072(6) 0.017(4) 0.007(4) 0.003(4)
C17 0.016(3) 0.034(4) 0.044(4) 0.000(3) 0.002(3) -0.003(3)
C18 0.026(4) 0.067(6) 0.057(5) 0.003(4) 0.011(4) -0.001(4)
C19 0.031(4) 0.053(6) 0.078(7) -0.006(5) 0.011(4) 0.007(4)
C20 0.018(4) 0.053(6) 0.077(6) 0.012(4) 0.004(4) 0.000(4)
C21 0.025(4) 0.075(7) 0.058(6) -0.005(5) -0.001(4) -0.004(4)
C22 0.029(4) 0.075(6) 0.049(5) 0.008(4) 0.006(4) -0.004(4)
C23 0.021(4) 0.069(7) 0.104(9) 0.001(6) 0.013(5) -0.005(4)
C24 0.024(4) 0.085(8) 0.110(9) -0.011(6) 0.024(5) 0.005(5)
C25 0.014(4) 0.058(6) 0.102(8) -0.004(5) 0.012(4) -0.003(4)
C26 0.018(4) 0.051(5) 0.082(7) -0.009(4) 0.007(4) -0.004(4)
C27 0.027(4) 0.048(5) 0.088(7) -0.013(5) 0.015(4) -0.002(4)
C28 0.029(4) 0.060(6) 0.095(8) -0.033(5) 0.018(5) -0.012(4)
C29 0.027(5) 0.095(9) 0.124(10) -0.048(7) 0.037(5) -0.005(5)
C30 0.028(4) 0.084(7) 0.050(5) -0.021(5) 0.012(4) -0.009(4)
C31 0.026(4) 0.095(8) 0.060(6) -0.017(5) 0.007(4) -0.008(5)
C32 0.028(4) 0.063(6) 0.056(5) -0.004(4) 0.012(4) -0.001(4)
C33 0.038(5) 0.051(6) 0.090(7) -0.021(5) 0.026(5) -0.007(4)
C34 0.023(4) 0.052(6) 0.093(7) -0.008(5) 0.011(4) -0.004(4)
C35 0.022(4) 0.067(6) 0.084(7) -0.020(5) 0.014(4) 0.001(4)
C36 0.024(4) 0.068(7) 0.092(8) -0.003(5) 0.014(4) -0.002(4)
C37 0.025(4) 0.057(6) 0.067(6) -0.001(4) 0.005(4) 0.000(4)
C38 0.022(4) 0.057(5) 0.057(5) 0.004(4) -0.007(4) -0.004(4)
C39 0.023(4) 0.061(6) 0.043(5) 0.001(4) 0.010(3) 0.002(4)
C40 0.020(4) 0.045(5) 0.076(6) -0.005(4) 0.000(4) -0.002(4)
C41 0.039(5) 0.051(5) 0.068(6) -0.006(4) 0.017(4) 0.003(4)

loop_
_atom_type_symbol
_atom_type_description
_atom_type_scat_dispersion_real
_atom_type_scat_dispersion_imag
_atom_type_scat_source
C C 0.0033 0.0016 'International Tables Vol C Tables 4.2.6.8 and 6.1.1.4'
H H 0.0000 0.0000 'International Tables Vol C Tables 4.2.6.8 and 6.1.1.4'
Co Co 0.3494 0.9721 'International Tables Vol C Tables 4.2.6.8 and 6.1.1.4'
N N 0.0061 0.0033 'International Tables Vol C Tables 4.2.6.8 and 6.1.1.4'
O O 0.0106 0.0060 'International Tables Vol C Tables 4.2.6.8 and 6.1.1.4'

loop_
_geom_angle_atom_site_label_1
_geom_angle_atom_site_label_2
_geom_angle_atom_site_label_3
_geom_angle
_geom_angle_site_symmetry_1
_geom_angle_site_symmetry_3
O1 Co1 O10 113.4(2) . 2
O1 Co1 O6 156.1(2) . 3_575
O10 Co1 O6 89.3(3) 2 3_575
O1 Co1 N4 89.0(2) . 1_455
O10 Co1 N4 96.0(2) 2 1_455
O6 Co1 N4 96.2(2) 3_575 1_455
O1 Co1 N3 88.6(2) . .
O10 Co1 N3 91.2(2) 2 .
O6 Co1 N3 83.4(2) 3_575 .
N4 Co1 N3 172.8(2) 1_455 .
O1 Co1 O5 96.9(2) . 3_575
O10 Co1 O5 149.3(2) 2 3_575
O6 Co1 O5 60.0(2) 3_575 3_575
N4 Co1 O5 88.6(2) 1_455 3_575
N3 Co1 O5 85.0(2) . 3_575
O4 Co2 O2 109.2(3) 4_576 .
O4 Co2 O9 124.6(3) 4_576 2
O2 Co2 O9 124.9(2) . 2
O4 Co2 N1 95.1(2) 4_576 .
O2 Co2 N1 95.5(3) . .
O9 Co2 N1 91.1(3) 2 .
O4 Co2 N2 82.3(2) 4_576 1_455
O2 Co2 N2 86.8(2) . 1_455
O9 Co2 N2 89.2(2) 2 1_455
N1 Co2 N2 177.0(2) . 1_455
C1 O1 Co1 137.1(5) . .
C1 O2 Co2 135.0(5) . .
C8 O4 Co2 140.4(5) . 4_575
C15 O5 Co1 85.7(4) . 3_575
C15 O6 Co1 91.5(5) . 3_575
C16 O7 H7 109.5 . .
C17 O9 Co2 131.0(5) . 2_545
C17 O10 Co1 143.4(5) . 2_545
C22 N1 C18 115.5(7) . .
C22 N1 Co2 119.5(6) . .
C18 N1 Co2 124.6(6) . .
C28 N2 C27 116.7(7) . .
C28 N2 Co2 127.5(5) . 1_655
C27 N2 Co2 114.3(5) . 1_655
C30 N3 C34 115.6(7) . .
C30 N3 Co1 118.9(6) . .
C34 N3 Co1 123.7(5) . .
C39 N4 C40 117.5(6) . .
C39 N4 Co1 119.0(5) . 1_655
C40 N4 Co1 122.7(5) . 1_655
O2 C1 O1 125.1(7) . .
O2 C1 C2 116.9(6) . .
O1 C1 C2 118.0(6) . .
C3 C2 C7 119.6(6) . .
C3 C2 C1 119.6(6) . .
C7 C2 C1 120.7(6) . .
C4 C3 C2 120.1(6) . .
C4 C3 H3 119.9 . .
C2 C3 H3 119.9 . .
C3 C4 C5 119.7(7) . .
C3 C4 C8 118.5(6) . .
C5 C4 C8 121.8(7) . .
C6 C5 C4 120.9(7) . .
C6 C5 H5 119.5 . .
C4 C5 H5 119.5 . .
C7 C6 C5 118.1(6) . .
C7 C6 C9 118.6(6) . .
C5 C6 C9 123.2(6) . .
C6 C7 C2 121.4(6) . .
C6 C7 H7A 119.3 . .
C2 C7 H7A 119.3 . .
O3 C8 O4 126.6(7) . .
O3 C8 C4 119.1(7) . .
O4 C8 C4 114.3(6) . .
C10 C9 C14 118.0(6) . .
C10 C9 C6 119.9(6) . .
C14 C9 C6 122.0(6) . .
C9 C10 C11 121.9(6) . .
C9 C10 C15 122.8(6) . .
C11 C10 C15 115.3(6) . .
C12 C11 C10 120.5(7) . .
C12 C11 H11 119.8 . .
C10 C11 H11 119.8 . .
C11 C12 C13 118.4(6) . .
C11 C12 C16 123.6(7) . .
C13 C12 C16 118.0(6) . .
C14 C13 C12 120.8(7) . .
C14 C13 H13 119.6 . .
C12 C13 H13 119.6 . .
C13 C14 C9 120.3(6) . .
C13 C14 C17 115.0(6) . .
C9 C14 C17 124.3(6) . .
O6 C15 O5 122.2(7) . .
O6 C15 C10 118.2(7) . .
O5 C15 C10 119.5(7) . .
O8 C16 O7 123.2(8) . .
O8 C16 C12 122.1(8) . .
O7 C16 C12 114.7(7) . .
O10 C17 O9 126.0(7) . .
O10 C17 C14 117.4(6) . .
O9 C17 C14 116.6(6) . .
N1 C18 C19 124.1(8) . .
N1 C18 H18 118.0 . .
C19 C18 H18 118.0 . .
C18 C19 C20 119.1(8) . .
C18 C19 H19 120.4 . .
C20 C19 H19 120.4 . .
C19 C20 C21 117.3(7) . .
C19 C20 C23 119.6(9) . .
C21 C20 C23 123.0(9) . .
C22 C21 C20 118.8(8) . .
C22 C21 H21 120.6 . .
C20 C21 H21 120.6 . .
N1 C22 C21 124.9(9) . .
N1 C22 H22 117.6 . .
C21 C22 H22 117.6 . .
C24 C23 C20 125.3(10) . .
C24 C23 H23 117.4 . .
C20 C23 H23 117.4 . .
C23 C24 C25 125.7(10) . .
C23 C24 H24 117.2 . .
C25 C24 H24 117.2 . .
C29 C25 C26 116.3(7) . .
C29 C25 C24 122.9(9) . .
C26 C25 C24 120.8(8) . .
C27 C26 C25 119.1(8) . .
C27 C26 H26 120.4 . .
C25 C26 H26 120.4 . .
N2 C27 C26 124.1(8) . .
N2 C27 H27 117.9 . .
C26 C27 H27 117.9 . .
N2 C28 C29 123.2(8) . .
N2 C28 H28 118.4 . .
C29 C28 H28 118.4 . .
C28 C29 C25 120.5(9) . .
C28 C29 H29 119.8 . .
C25 C29 H29 119.8 . .
N3 C30 C31 124.2(8) . .
N3 C30 H30 117.9 . .
C31 C30 H30 117.9 . .
C30 C31 C32 120.5(9) . .
C30 C31 H31 119.8 . .
C32 C31 H31 119.8 . .
C31 C32 C33 116.0(7) . .
C31 C32 C35 122.4(8) . .
C33 C32 C35 121.4(8) . .
C34 C33 C32 119.6(8) . .
C34 C33 H33 120.2 . .
C32 C33 H33 120.2 . .
N3 C34 C33 124.0(8) . .
N3 C34 H34 118.0 . .
C33 C34 H34 118.0 . .
C36 C35 C32 123.2(9) . .
C36 C35 H35 118.4 . .
C32 C35 H35 118.4 . .
C35 C36 C37 128.1(9) . .
C35 C36 H36 116.0 . .
C37 C36 H36 116.0 . .
C41 C37 C38 116.2(7) . .
C41 C37 C36 119.0(8) . .
C38 C37 C36 124.7(8) . .
C37 C38 C39 119.4(8) . .
C37 C38 H38 120.3 . .
C39 C38 H38 120.3 . .
N4 C39 C38 123.8(8) . .
N4 C39 H39 118.1 . .
C38 C39 H39 118.1 . .
N4 C40 C41 121.7(8) . .
N4 C40 H40 119.2 . .
C41 C40 H40 119.2 . .
C40 C41 C37 121.0(8) . .
C40 C41 H41 119.5 . .
C37 C41 H41 119.5 . .

loop_
_geom_bond_atom_site_label_1
_geom_bond_atom_site_label_2
_geom_bond_distance
_geom_bond_site_symmetry_2
Co1 O1 2.046(6) .
Co1 O10 2.086(6) 2
Co1 O6 2.152(7) 3_575
Co1 N4 2.165(8) 1_455
Co1 N3 2.181(8) .
Co1 O5 2.272(7) 3_575
Co2 O4 1.996(6) 4_576
Co2 O2 2.024(6) .
Co2 O9 2.038(7) 2
Co2 N1 2.158(8) .
Co2 N2 2.181(7) 1_455
O1 C1 1.289(9) .
O2 C1 1.257(9) .
O3 C8 1.253(9) .
O4 C8 1.272(10) .
O4 Co2 1.996(6) 4_575
O5 C15 1.273(10) .
O5 Co1 2.272(7) 3_575
O6 C15 1.258(9) .
O6 Co1 2.152(7) 3_575
O7 C16 1.321(10) .
O7 H7 0.8200 .
O8 C16 1.229(11) .
O9 C17 1.279(9) .
O9 Co2 2.038(7) 2_545
O10 C17 1.274(9) .
O10 Co1 2.086(6) 2_545
N1 C22 1.350(11) .
N1 C18 1.366(11) .
N2 C28 1.330(11) .
N2 C27 1.357(11) .
N2 Co2 2.181(7) 1_655
N3 C30 1.347(10) .
N3 C34 1.371(11) .
N4 C39 1.340(10) .
N4 C40 1.372(11) .
N4 Co1 2.165(8) 1_655
C1 C2 1.523(10) .
C2 C3 1.415(10) .
C2 C7 1.430(9) .
C3 C4 1.398(10) .
C3 H3 0.9300 .
C4 C5 1.432(10) .
C4 C8 1.533(10) .
C5 C6 1.428(10) .
C5 H5 0.9300 .
C6 C7 1.401(10) .
C6 C9 1.520(9) .
C7 H7A 0.9300 .
C9 C10 1.390(10) .
C9 C14 1.431(10) .
C10 C11 1.428(10) .
C10 C15 1.552(10) .
C11 C12 1.394(10) .
C11 H11 0.9300 .
C12 C13 1.430(10) .
C12 C16 1.519(10) .
C13 C14 1.414(10) .
C13 H13 0.9300 .
C14 C17 1.536(10) .
C18 C19 1.392(11) .
C18 H18 0.9300 .
C19 C20 1.411(13) .
C19 H19 0.9300 .
C20 C21 1.408(13) .
C20 C23 1.489(11) .
C21 C22 1.392(12) .
C21 H21 0.9300 .
C22 H22 0.9300 .
C23 C24 1.318(14) .
C23 H23 0.9300 .
C24 C25 1.496(11) .
C24 H24 0.9300 .
C25 C29 1.401(14) .
C25 C26 1.408(13) .
C26 C27 1.387(11) .
C26 H26 0.9300 .
C27 H27 0.9300 .
C28 C29 1.395(12) .
C28 H28 0.9300 .
C29 H29 0.9300 .
C30 C31 1.391(11) .
C30 H30 0.9300 .
C31 C32 1.397(13) .
C31 H31 0.9300 .
C32 C33 1.426(12) .
C32 C35 1.498(11) .
C33 C34 1.386(11) .
C33 H33 0.9300 .
C34 H34 0.9300 .
C35 C36 1.326(13) .
C35 H35 0.9300 .
C36 C37 1.479(11) .
C36 H36 0.9300 .
C37 C41 1.410(13) .
C37 C38 1.407(13) .
C38 C39 1.404(11) .
C38 H38 0.9300 .
C39 H39 0.9300 .
C40 C41 1.394(11) .
C40 H40 0.9300 .
C41 H41 0.9300 .

loop_
_geom_torsion_atom_site_label_1
_geom_torsion_atom_site_label_2
_geom_torsion_atom_site_label_3
_geom_torsion_atom_site_label_4
_geom_torsion
_geom_torsion_site_symmetry_1
_geom_torsion_site_symmetry_2
_geom_torsion_site_symmetry_3
_geom_torsion_site_symmetry_4
O10 Co1 O1 C1 70.5(7) 2 . . .
O6 Co1 O1 C1 -128.8(7) 3_575 . . .
N4 Co1 O1 C1 -25.7(7) 1_455 . . .
N3 Co1 O1 C1 161.1(7) . . . .
O5 Co1 O1 C1 -114.2(7) 3_575 . . .
O4 Co2 O2 C1 -150.2(7) 4_576 . . .
O9 Co2 O2 C1 42.3(8) 2 . . .
N1 Co2 O2 C1 -52.8(8) . . . .
N2 Co2 O2 C1 129.1(8) 1_455 . . .
O4 Co2 N1 C22 -84.1(7) 4_576 . . .
O2 Co2 N1 C22 166.0(6) . . . .
O9 Co2 N1 C22 40.8(6) 2 . . .
N2 Co2 N1 C22 -55(5) 1_455 . . .
O4 Co2 N1 C18 103.0(7) 4_576 . . .
O2 Co2 N1 C18 -6.9(7) . . . .
O9 Co2 N1 C18 -132.1(7) 2 . . .
N2 Co2 N1 C18 132(5) 1_455 . . .
O1 Co1 N3 C30 -146.5(6) . . . .
O10 Co1 N3 C30 -33.1(7) 2 . . .
O6 Co1 N3 C30 56.1(6) 3_575 . . .
N4 Co1 N3 C30 143.4(18) 1_455 . . .
O5 Co1 N3 C30 116.4(7) 3_575 . . .
O1 Co1 N3 C34 49.6(7) . . . .
O10 Co1 N3 C34 163.0(7) 2 . . .
O6 Co1 N3 C34 -107.8(7) 3_575 . . .
N4 Co1 N3 C34 -20(2) 1_455 . . .
O5 Co1 N3 C34 -47.5(7) 3_575 . . .
Co2 O2 C1 O1 1.9(12) . . . .
Co2 O2 C1 C2 178.7(5) . . . .
Co1 O1 C1 O2 -60.7(11) . . . .
Co1 O1 C1 C2 122.5(7) . . . .
O2 C1 C2 C3 -149.3(7) . . . .
O1 C1 C2 C3 27.7(10) . . . .
O2 C1 C2 C7 35.1(10) . . . .
O1 C1 C2 C7 -147.8(7) . . . .
C7 C2 C3 C4 -2.7(11) . . . .
C1 C2 C3 C4 -178.3(7) . . . .
C2 C3 C4 C5 4.8(11) . . . .
C2 C3 C4 C8 -172.8(7) . . . .
C3 C4 C5 C6 -3.6(11) . . . .
C8 C4 C5 C6 173.9(7) . . . .
C4 C5 C6 C7 0.2(11) . . . .
C4 C5 C6 C9 175.3(7) . . . .
C5 C6 C7 C2 1.9(11) . . . .
C9 C6 C7 C2 -173.4(6) . . . .
C3 C2 C7 C6 -0.7(11) . . . .
C1 C2 C7 C6 174.8(7) . . . .
Co2 O4 C8 O3 2.1(17) 4_575 . . .
Co2 O4 C8 C4 -176.9(7) 4_575 . . .
C3 C4 C8 O3 -4.3(12) . . . .
C5 C4 C8 O3 178.2(8) . . . .
C3 C4 C8 O4 174.8(7) . . . .
C5 C4 C8 O4 -2.8(11) . . . .
C7 C6 C9 C10 111.3(8) . . . .
C5 C6 C9 C10 -63.7(10) . . . .
C7 C6 C9 C14 -65.1(10) . . . .
C5 C6 C9 C14 119.9(8) . . . .
C14 C9 C10 C11 0.1(11) . . . .
C6 C9 C10 C11 -176.4(7) . . . .
C14 C9 C10 C15 178.6(7) . . . .
C6 C9 C10 C15 2.1(11) . . . .
C9 C10 C11 C12 2.8(12) . . . .
C15 C10 C11 C12 -175.8(7) . . . .
C10 C11 C12 C13 -2.0(12) . . . .
C10 C11 C12 C16 179.2(8) . . . .
C11 C12 C13 C14 -1.6(12) . . . .
C16 C12 C13 C14 177.2(7) . . . .
C12 C13 C14 C9 4.6(12) . . . .
C12 C13 C14 C17 -168.7(7) . . . .
C10 C9 C14 C13 -3.8(11) . . . .
C6 C9 C14 C13 172.7(7) . . . .
C10 C9 C14 C17 168.9(7) . . . .
C6 C9 C14 C17 -14.7(11) . . . .
Co1 O6 C15 O5 -7.6(7) 3_575 . . .
Co1 O6 C15 C10 169.4(5) 3_575 . . .
Co1 O5 C15 O6 7.3(7) 3_575 . . .
Co1 O5 C15 C10 -169.7(6) 3_575 . . .
C9 C10 C15 O6 110.2(8) . . . .
C11 C10 C15 O6 -71.2(9) . . . .
C9 C10 C15 O5 -72.7(10) . . . .
C11 C10 C15 O5 105.9(8) . . . .
C11 C12 C16 O8 -176.9(10) . . . .
C13 C12 C16 O8 4.4(14) . . . .
C11 C12 C16 O7 2.7(13) . . . .
C13 C12 C16 O7 -176.1(8) . . . .
Co1 O10 C17 O9 2.6(13) 2_545 . . .
Co1 O10 C17 C14 180.0(6) 2_545 . . .
Co2 O9 C17 O10 46.8(10) 2_545 . . .
Co2 O9 C17 C14 -130.6(6) 2_545 . . .
C13 C14 C17 O10 -43.7(9) . . . .
C9 C14 C17 O10 143.3(7) . . . .
C13 C14 C17 O9 133.9(7) . . . .
C9 C14 C17 O9 -39.1(10) . . . .
C22 N1 C18 C19 -2.5(13) . . . .
Co2 N1 C18 C19 170.6(7) . . . .
N1 C18 C19 C20 -1.4(15) . . . .
C18 C19 C20 C21 4.2(14) . . . .
C18 C19 C20 C23 -173.8(9) . . . .
C19 C20 C21 C22 -3.2(14) . . . .
C23 C20 C21 C22 174.7(9) . . . .
C18 N1 C22 C21 3.7(13) . . . .
Co2 N1 C22 C21 -169.8(7) . . . .
C20 C21 C22 N1 -0.8(15) . . . .
C19 C20 C23 C24 150.4(11) . . . .
C21 C20 C23 C24 -27.6(17) . . . .
C20 C23 C24 C25 -175.0(10) . . . .
C23 C24 C25 C29 -179.6(12) . . . .
C23 C24 C25 C26 2.7(18) . . . .
C29 C25 C26 C27 3.2(16) . . . .
C24 C25 C26 C27 -179.0(10) . . . .
C28 N2 C27 C26 0.2(14) . . . .
Co2 N2 C27 C26 167.2(8) 1_655 . . .
C25 C26 C27 N2 -2.0(15) . . . .
C27 N2 C28 C29 0.3(16) . . . .
Co2 N2 C28 C29 -164.7(9) 1_655 . . .
N2 C28 C29 C25 1.1(19) . . . .
C26 C25 C29 C28 -2.8(18) . . . .
C24 C25 C29 C28 179.5(11) . . . .
C34 N3 C30 C31 1.6(14) . . . .
Co1 N3 C30 C31 -163.6(8) . . . .
N3 C30 C31 C32 -0.4(16) . . . .
C30 C31 C32 C33 0.0(15) . . . .
C30 C31 C32 C35 175.7(10) . . . .
C31 C32 C33 C34 -0.8(15) . . . .
C35 C32 C33 C34 -176.6(9) . . . .
C30 N3 C34 C33 -2.5(14) . . . .
Co1 N3 C34 C33 161.9(8) . . . .
C32 C33 C34 N3 2.2(16) . . . .
C31 C32 C35 C36 -6.9(16) . . . .
C33 C32 C35 C36 168.6(10) . . . .
C32 C35 C36 C37 172.6(10) . . . .
C35 C36 C37 C41 -159.6(11) . . . .
C35 C36 C37 C38 21.3(17) . . . .
C41 C37 C38 C39 4.6(13) . . . .
C36 C37 C38 C39 -176.4(9) . . . .
C40 N4 C39 C38 -4.7(12) . . . .
Co1 N4 C39 C38 164.6(6) 1_655 . . .
C37 C38 C39 N4 1.2(13) . . . .
C39 N4 C40 C41 2.4(13) . . . .
Co1 N4 C40 C41 -166.5(7) 1_655 . . .
N4 C40 C41 C37 3.4(14) . . . .
C38 C37 C41 C40 -6.8(14) . . . .
C36 C37 C41 C40 174.1(9) . . . .
